data_7122789
loop_
_publ_author_name
'Bhattacharjee, Indranil'
'Acharya, Nirmalya'
'ray, debdas'

_publ_section_title
;
 Thermally Activated Delayed Fluorescence and Room-Temperature
 Phosphorescence in Naphthyl Appended Carbazole-Quinoline Conjugate, and
 their Mechanical Regulation
;
_journal_name_full 'Chemical Communications'
_journal_paper_doi 10.1039/C8CC09220F
_journal_year 2019
_chemical_formula_moiety 'C37 H24 N2'
_chemical_formula_sum 'C37 H24 N2'
_chemical_formula_weight 496.58
_space_group_crystal_system monoclinic
_space_group_IT_number 14
_space_group_name_Hall '-P 2ybc'
_space_group_name_H-M_alt 'P 1 21/c 1'
_symmetry_space_group_name_Hall '-P 2ybc'
_symmetry_space_group_name_H-M 'P 1 21/c 1'
_atom_sites_solution_hydrogens geom
_audit_creation_method SHELXL-2017/1
_audit_update_record
;
2019-01-08 deposited with the CCDC.
2019-01-09 downloaded from the CCDC.
;
_cell_angle_alpha 90
_cell_angle_beta 95.169(4)
_cell_angle_gamma 90
_cell_formula_units_Z 4
_cell_length_a 11.7976(11)
_cell_length_b 20.678(2)
_cell_length_c 10.8197(8)
_cell_measurement_reflns_used 4994
_cell_measurement_temperature 298(2)
_cell_measurement_theta_max 25.682
_cell_measurement_theta_min 1.970
_cell_volume 2628.7(4)
_computing_cell_refinement 'Bruker SAINT'
_computing_data_collection 'Bruker APEX2'
_computing_data_reduction 'Bruker SAINT'
_computing_molecular_graphics 'Bruker SHELXTL'
_computing_publication_material 'Bruker SHELXTL'
_computing_structure_refinement 'SHELXL-2017/1 (Sheldrick, 2017)'
_computing_structure_solution 'SHELXS-97 (Sheldrick 2008)'
_diffrn_ambient_temperature 298(2)
_diffrn_measured_fraction_theta_full 1.000
_diffrn_measured_fraction_theta_max 1.000
_diffrn_measurement_device_type 'Bruker PHOTON100 CMOS'
_diffrn_measurement_method '\f and \w scans'
_diffrn_radiation_type MoK\a
_diffrn_radiation_wavelength 0.71073
_diffrn_reflns_av_unetI/netI 0.0543
_diffrn_reflns_Laue_measured_fraction_full 1.000
_diffrn_reflns_Laue_measured_fraction_max 1.000
_diffrn_reflns_limit_h_max 14
_diffrn_reflns_limit_h_min -14
_diffrn_reflns_limit_k_max 25
_diffrn_reflns_limit_k_min -25
_diffrn_reflns_limit_l_max 13
_diffrn_reflns_limit_l_min -10
_diffrn_reflns_number 4994
_diffrn_reflns_point_group_measured_fraction_full 1.000
_diffrn_reflns_point_group_measured_fraction_max 1.000
_diffrn_reflns_theta_full 25.242
_diffrn_reflns_theta_max 25.682
_diffrn_reflns_theta_min 1.970
_diffrn_source X-ray
_exptl_absorpt_coefficient_mu 0.073
_exptl_absorpt_correction_T_max 0.987
_exptl_absorpt_correction_T_min 0.985
_exptl_absorpt_correction_type multi-scan
_exptl_crystal_colour yellow
_exptl_crystal_density_diffrn 1.254
_exptl_crystal_description cubic
_exptl_crystal_F_000 1040
_exptl_crystal_size_max 0.21
_exptl_crystal_size_mid 0.20
_exptl_crystal_size_min 0.18
_refine_diff_density_max 0.230
_refine_diff_density_min -0.260
_refine_diff_density_rms 0.059
_refine_ls_extinction_method none
_refine_ls_goodness_of_fit_ref 1.071
_refine_ls_hydrogen_treatment constr
_refine_ls_matrix_type full
_refine_ls_number_parameters 353
_refine_ls_number_reflns 4993
_refine_ls_number_restraints 0
_refine_ls_restrained_S_all 1.071
_refine_ls_R_factor_all 0.1483
_refine_ls_R_factor_gt 0.0630
_refine_ls_shift/su_max 0.000
_refine_ls_shift/su_mean 0.000
_refine_ls_structure_factor_coef Fsqd
_refine_ls_weighting_details 'w=1/[\s^2^(Fo^2^)+(0.0845P)^2^+0.9495P] where P=(Fo^2^+2Fc^2^)/3'
_refine_ls_weighting_scheme calc
_refine_ls_wR_factor_gt 0.1602
_refine_ls_wR_factor_ref 0.2222
_reflns_Friedel_coverage 0.000
_reflns_number_gt 2562
_reflns_number_total 4993
_reflns_threshold_expression 'I > 2\s(I)'
_cod_data_source_file c8cc09220f2.cif
_cod_data_source_block platon_tw
_cod_depositor_comments
;
The following automatic conversions were performed:

'_exptl_absorpt_correction_type' value 'Multi-Scan' changed to
'multi-scan' according to
/home/data/users/saulius/crontab/automatic-downloads/rss-feeds/RSC/lib/dictionaries/cif_core.dic
dictionary named 'cif_core.dic' version 2.4.2 from 2011-04-26.

Automatic conversion script
Id: cif_fix_values 4973 2017-02-22 13:04:09Z antanas 
;
_cod_original_cell_volume 2628.8(4)
_cod_database_code 7122789
_shelx_shelxl_version_number 2017/1
_shelx_space_group_comment
;
The symmetry employed for this shelxl refinement is uniquely defined
by the following loop, which should always be used as a source of
symmetry information in preference to the above space-group names.
They are only intended as comments.
;
_shelx_estimated_absorpt_t_min 0.985
_shelx_estimated_absorpt_t_max 0.987
_exptl_absorpt_special_details SADBAS

loop_
_space_group_symop_operation_xyz
'x, y, z'
'-x, y+1/2, -z+1/2'
'-x, -y, -z'
'x, -y-1/2, z-1/2'

loop_
_atom_site_label
_atom_site_type_symbol
_atom_site_fract_x
_atom_site_fract_y
_atom_site_fract_z
_atom_site_U_iso_or_equiv
_atom_site_adp_type
_atom_site_occupancy
_atom_site_site_symmetry_order
_atom_site_calc_flag
_atom_site_refinement_flags_posn
_atom_site_refinement_flags_adp
N1 N 0.3383(2) 0.36693(14) 0.4984(3) 0.0520(7) Uani 1 1 d . .
N2 N 0.1404(2) 0.40774(16) 0.3586(3) 0.0574(8) Uani 1 1 d . .
C2 C 0.4309(3) 0.34590(17) 0.5649(3) 0.0493(9) Uani 1 1 d . .
C3 C 0.4363(3) 0.33878(18) 0.6952(3) 0.0539(9) Uani 1 1 d . .
H3 H 0.503647 0.324624 0.738025 0.065 Uiso 1 1 calc R U
C4 C 0.3451(3) 0.35222(17) 0.7593(3) 0.0501(9) Uani 1 1 d . .
C5 C 0.1424(3) 0.38896(19) 0.7454(4) 0.0630(11) Uani 1 1 d . .
H5 H 0.141479 0.385804 0.831054 0.076 Uiso 1 1 calc R U
C6 C 0.0477(4) 0.4085(2) 0.6763(4) 0.0720(12) Uani 1 1 d . .
H6 H -0.017955 0.418055 0.714363 0.086 Uiso 1 1 calc R U
C7 C 0.0480(3) 0.4146(2) 0.5473(4) 0.0700(12) Uani 1 1 d . .
H7 H -0.017531 0.427894 0.500018 0.084 Uiso 1 1 calc R U
C8 C 0.1440(3) 0.40096(18) 0.4906(3) 0.0533(9) Uani 1 1 d . .
C9 C 0.2443(3) 0.37993(16) 0.5597(3) 0.0484(9) Uani 1 1 d . .
C10 C 0.2430(3) 0.37315(17) 0.6904(3) 0.0489(9) Uani 1 1 d . .
C11 C 0.1758(3) 0.4618(2) 0.2964(3) 0.0593(10) Uani 1 1 d . .
C11A C 0.0790(3) 0.3679(2) 0.2739(3) 0.0585(10) Uani 1 1 d . .
C12 C 0.2392(3) 0.5135(2) 0.3422(4) 0.0769(13) Uani 1 1 d . .
H12 H 0.263354 0.516419 0.426223 0.092 Uiso 1 1 calc R U
C12A C 0.0323(3) 0.3075(2) 0.2933(4) 0.0724(12) Uani 1 1 d . .
H12A H 0.038068 0.288672 0.371687 0.087 Uiso 1 1 calc R U
C13 C 0.2661(4) 0.5609(3) 0.2604(6) 0.1000(17) Uani 1 1 d . .
H13 H 0.309220 0.596328 0.289155 0.120 Uiso 1 1 calc R U
C13A C -0.0223(4) 0.2768(2) 0.1933(5) 0.0877(14) Uani 1 1 d . .
H13A H -0.052920 0.235920 0.203953 0.105 Uiso 1 1 calc R U
C14 C 0.2289(5) 0.5561(3) 0.1344(6) 0.1057(18) Uani 1 1 d . .
H14 H 0.248803 0.588292 0.080299 0.127 Uiso 1 1 calc R U
C14A C -0.0334(4) 0.3048(3) 0.0762(5) 0.0955(17) Uani 1 1 d . .
H14A H -0.072550 0.282969 0.010327 0.115 Uiso 1 1 calc R U
C15 C 0.1635(4) 0.5048(3) 0.0887(4) 0.0910(16) Uani 1 1 d . .
H15 H 0.138592 0.502525 0.004798 0.109 Uiso 1 1 calc R U
C15A C 0.0129(4) 0.3643(3) 0.0569(4) 0.0832(15) Uani 1 1 d . .
H15A H 0.005083 0.382927 -0.021655 0.100 Uiso 1 1 calc R U
C16 C 0.1353(3) 0.4565(2) 0.1702(3) 0.0635(11) Uani 1 1 d . .
C16A C 0.0726(3) 0.3970(2) 0.1569(3) 0.0622(11) Uani 1 1 d . .
C17 C 0.5316(3) 0.32791(19) 0.4988(3) 0.0544(9) Uani 1 1 d . .
C18 C 0.5763(3) 0.2675(2) 0.5187(4) 0.0712(12) Uani 1 1 d . .
H18 H 0.544774 0.240084 0.574527 0.085 Uiso 1 1 calc R U
C19 C 0.6682(4) 0.2461(2) 0.4574(5) 0.0927(15) Uani 1 1 d . .
H19 H 0.695986 0.204341 0.470654 0.111 Uiso 1 1 calc R U
C20 C 0.7173(4) 0.2863(2) 0.3779(5) 0.0921(15) Uani 1 1 d . .
H20 H 0.777587 0.271451 0.335978 0.111 Uiso 1 1 calc R U
C21 C 0.7307(4) 0.3939(3) 0.2806(5) 0.0870(14) Uani 1 1 d . .
H21 H 0.792338 0.380119 0.239675 0.104 Uiso 1 1 calc R U
C22 C 0.6933(4) 0.4553(3) 0.2646(4) 0.0827(14) Uani 1 1 d . .
H22 H 0.730627 0.483600 0.215256 0.099 Uiso 1 1 calc R U
C23 C 0.5986(4) 0.4763(2) 0.3221(4) 0.0715(12) Uani 1 1 d . .
H23 H 0.572285 0.518368 0.309391 0.086 Uiso 1 1 calc R U
C24 C 0.5439(3) 0.43559(19) 0.3971(3) 0.0587(10) Uani 1 1 d . .
H24 H 0.481285 0.450458 0.435145 0.070 Uiso 1 1 calc R U
C25 C 0.5817(3) 0.37130(19) 0.4174(3) 0.0552(9) Uani 1 1 d . .
C26 C 0.6780(3) 0.3498(2) 0.3587(4) 0.0685(11) Uani 1 1 d . .
C27 C 0.3501(3) 0.34703(18) 0.8968(3) 0.0536(9) Uani 1 1 d . .
C28 C 0.4189(4) 0.3888(2) 0.9703(4) 0.0756(12) Uani 1 1 d . .
H28 H 0.464430 0.418701 0.933935 0.091 Uiso 1 1 calc R U
C29 C 0.4195(5) 0.3857(3) 1.0974(4) 0.0902(15) Uani 1 1 d . .
H29 H 0.464961 0.414082 1.146582 0.108 Uiso 1 1 calc R U
C30 C 0.3541(4) 0.3413(3) 1.1524(4) 0.0814(14) Uani 1 1 d . .
H30 H 0.354354 0.340078 1.238386 0.098 Uiso 1 1 calc R U
C31 C 0.2897(4) 0.2997(2) 1.0818(4) 0.0700(11) Uani 1 1 d . .
H31 H 0.246509 0.268953 1.119348 0.084 Uiso 1 1 calc R U
C32 C 0.2867(3) 0.30192(19) 0.9541(3) 0.0607(10) Uani 1 1 d . .
H32 H 0.241521 0.272751 0.906323 0.073 Uiso 1 1 calc R U

loop_
_atom_site_aniso_label
_atom_site_aniso_U_11
_atom_site_aniso_U_22
_atom_site_aniso_U_33
_atom_site_aniso_U_23
_atom_site_aniso_U_13
_atom_site_aniso_U_12
N1 0.0478(17) 0.0635(19) 0.0453(16) 0.0022(14) 0.0071(14) 0.0003(15)
N2 0.0508(18) 0.075(2) 0.0462(18) 0.0099(16) 0.0000(14) -0.0026(16)
C2 0.042(2) 0.058(2) 0.048(2) 0.0001(17) 0.0040(16) -0.0017(16)
C3 0.052(2) 0.065(2) 0.044(2) 0.0016(17) -0.0009(16) 0.0010(18)
C4 0.049(2) 0.057(2) 0.043(2) 0.0000(16) 0.0024(16) -0.0002(17)
C5 0.062(2) 0.078(3) 0.051(2) 0.004(2) 0.0136(19) 0.008(2)
C6 0.058(3) 0.099(3) 0.061(3) 0.009(2) 0.015(2) 0.019(2)
C7 0.053(2) 0.095(3) 0.063(3) 0.013(2) 0.008(2) 0.017(2)
C8 0.049(2) 0.068(2) 0.042(2) 0.0074(17) 0.0006(16) 0.0025(18)
C9 0.046(2) 0.056(2) 0.043(2) 0.0029(16) 0.0048(15) 0.0016(17)
C10 0.047(2) 0.060(2) 0.0402(19) 0.0006(16) 0.0071(15) 0.0028(17)
C11 0.044(2) 0.075(3) 0.058(2) 0.012(2) 0.0032(18) -0.0005(19)
C11A 0.047(2) 0.078(3) 0.050(2) 0.002(2) 0.0037(17) 0.006(2)
C12 0.064(3) 0.087(3) 0.079(3) 0.016(3) -0.002(2) -0.009(2)
C12A 0.060(3) 0.078(3) 0.081(3) -0.001(2) 0.015(2) 0.001(2)
C13 0.077(3) 0.094(4) 0.128(5) 0.031(3) -0.001(3) -0.016(3)
C13A 0.064(3) 0.091(4) 0.109(4) -0.030(3) 0.017(3) -0.002(2)
C14 0.089(4) 0.114(5) 0.114(5) 0.053(4) 0.014(3) -0.004(3)
C14A 0.062(3) 0.128(5) 0.097(4) -0.050(4) 0.010(3) 0.000(3)
C15 0.080(3) 0.121(4) 0.073(3) 0.039(3) 0.016(3) 0.011(3)
C15A 0.063(3) 0.138(5) 0.048(2) -0.016(3) 0.005(2) 0.023(3)
C16 0.054(2) 0.087(3) 0.049(2) 0.014(2) 0.0069(18) 0.012(2)
C16A 0.053(2) 0.090(3) 0.044(2) 0.000(2) 0.0053(17) 0.012(2)
C17 0.047(2) 0.067(3) 0.049(2) 0.0006(18) 0.0058(17) 0.0007(19)
C18 0.056(2) 0.071(3) 0.088(3) 0.010(2) 0.016(2) 0.012(2)
C19 0.071(3) 0.086(3) 0.126(4) 0.018(3) 0.034(3) 0.025(3)
C20 0.070(3) 0.096(4) 0.115(4) 0.010(3) 0.036(3) 0.023(3)
C21 0.071(3) 0.101(4) 0.094(4) 0.000(3) 0.036(3) -0.001(3)
C22 0.084(3) 0.093(4) 0.076(3) 0.003(3) 0.029(3) -0.020(3)
C23 0.080(3) 0.067(3) 0.069(3) -0.002(2) 0.016(2) -0.013(2)
C24 0.064(2) 0.067(3) 0.045(2) -0.0048(18) 0.0091(18) -0.004(2)
C25 0.051(2) 0.067(3) 0.049(2) -0.0044(18) 0.0070(17) -0.0023(19)
C26 0.050(2) 0.083(3) 0.075(3) 0.003(2) 0.022(2) 0.002(2)
C27 0.054(2) 0.065(2) 0.041(2) 0.0018(18) 0.0032(17) 0.0059(19)
C28 0.083(3) 0.090(3) 0.052(3) -0.003(2) -0.003(2) -0.013(3)
C29 0.103(4) 0.113(4) 0.051(3) -0.018(3) -0.010(2) -0.006(3)
C30 0.085(3) 0.115(4) 0.046(2) 0.004(3) 0.010(2) 0.026(3)
C31 0.070(3) 0.085(3) 0.055(3) 0.012(2) 0.010(2) 0.016(2)
C32 0.065(2) 0.070(3) 0.048(2) 0.0074(19) 0.0061(18) 0.003(2)

loop_
_atom_type_symbol
_atom_type_description
_atom_type_scat_dispersion_real
_atom_type_scat_dispersion_imag
_atom_type_scat_source
C C 0.0033 0.0016 'International Tables Vol C Tables 4.2.6.8 and 6.1.1.4'
H H 0.0000 0.0000 'International Tables Vol C Tables 4.2.6.8 and 6.1.1.4'
N N 0.0061 0.0033 'International Tables Vol C Tables 4.2.6.8 and 6.1.1.4'

loop_
_geom_angle_atom_site_label_1
_geom_angle_atom_site_label_2
_geom_angle_atom_site_label_3
_geom_angle
C2 N1 C9 117.7(3)
C11A N2 C11 108.7(3)
C11A N2 C8 124.6(3)
C11 N2 C8 125.4(3)
N1 C2 C3 122.5(3)
N1 C2 C17 118.4(3)
C3 C2 C17 119.1(3)
C4 C3 C2 121.4(3)
C4 C3 H3 119.3
C2 C3 H3 119.3
C3 C4 C10 117.7(3)
C3 C4 C27 122.2(3)
C10 C4 C27 120.0(3)
C6 C5 C10 121.4(4)
C6 C5 H5 119.3
C10 C5 H5 119.3
C5 C6 C7 120.1(4)
C5 C6 H6 120.0
C7 C6 H6 120.0
C8 C7 C6 120.4(4)
C8 C7 H7 119.8
C6 C7 H7 119.8
C7 C8 C9 121.0(3)
C7 C8 N2 118.5(3)
C9 C8 N2 120.5(3)
N1 C9 C8 118.8(3)
N1 C9 C10 123.0(3)
C8 C9 C10 118.3(3)
C5 C10 C9 118.7(3)
C5 C10 C4 123.5(3)
C9 C10 C4 117.8(3)
C12 C11 N2 129.1(4)
C12 C11 C16 122.5(4)
N2 C11 C16 108.4(3)
N2 C11A C12A 128.7(4)
N2 C11A C16A 109.0(4)
C12A C11A C16A 122.3(4)
C11 C12 C13 118.2(5)
C11 C12 H12 120.9
C13 C12 H12 120.9
C13A C12A C11A 117.7(4)
C13A C12A H12A 121.2
C11A C12A H12A 121.2
C12 C13 C14 120.5(5)
C12 C13 H13 119.8
C14 C13 H13 119.8
C12A C13A C14A 121.9(5)
C12A C13A H13A 119.1
C14A C13A H13A 119.1
C15 C14 C13 121.4(5)
C15 C14 H14 119.3
C13 C14 H14 119.3
C15A C14A C13A 120.5(5)
C15A C14A H14A 119.7
C13A C14A H14A 119.7
C14 C15 C16 118.9(5)
C14 C15 H15 120.5
C16 C15 H15 120.5
C14A C15A C16A 119.5(5)
C14A C15A H15A 120.3
C16A C15A H15A 120.3
C15 C16 C11 118.5(4)
C15 C16 C16A 134.6(4)
C11 C16 C16A 106.9(3)
C11A C16A C15A 118.2(4)
C11A C16A C16 107.0(3)
C15A C16A C16 134.8(4)
C18 C17 C25 119.9(3)
C18 C17 C2 117.8(3)
C25 C17 C2 122.3(3)
C17 C18 C19 121.4(4)
C17 C18 H18 119.3
C19 C18 H18 119.3
C20 C19 C18 120.0(4)
C20 C19 H19 120.0
C18 C19 H19 120.0
C19 C20 C26 120.8(4)
C19 C20 H20 119.6
C26 C20 H20 119.6
C22 C21 C26 121.6(4)
C22 C21 H21 119.2
C26 C21 H21 119.2
C21 C22 C23 120.1(4)
C21 C22 H22 120.0
C23 C22 H22 120.0
C24 C23 C22 120.7(4)
C24 C23 H23 119.6
C22 C23 H23 119.6
C23 C24 C25 120.8(4)
C23 C24 H24 119.6
C25 C24 H24 119.6
C24 C25 C17 123.2(3)
C24 C25 C26 118.5(4)
C17 C25 C26 118.2(4)
C20 C26 C25 119.5(4)
C20 C26 C21 122.2(4)
C25 C26 C21 118.3(4)
C32 C27 C28 118.5(3)
C32 C27 C4 121.6(3)
C28 C27 C4 119.8(3)
C29 C28 C27 119.6(4)
C29 C28 H28 120.2
C27 C28 H28 120.2
C30 C29 C28 120.9(5)
C30 C29 H29 119.5
C28 C29 H29 119.5
C31 C30 C29 119.7(4)
C31 C30 H30 120.2
C29 C30 H30 120.2
C30 C31 C32 120.7(4)
C30 C31 H31 119.6
C32 C31 H31 119.6
C27 C32 C31 120.5(4)
C27 C32 H32 119.8
C31 C32 H32 119.8

loop_
_geom_bond_atom_site_label_1
_geom_bond_atom_site_label_2
_geom_bond_distance
N1 C2 1.326(4)
N1 C9 1.369(4)
N2 C11A 1.386(5)
N2 C11 1.388(5)
N2 C8 1.432(4)
C2 C3 1.413(5)
C2 C17 1.488(5)
C3 C4 1.361(5)
C3 H3 0.9300
C4 C10 1.425(5)
C4 C27 1.487(5)
C5 C6 1.350(5)
C5 C10 1.413(5)
C5 H5 0.9300
C6 C7 1.402(5)
C6 H6 0.9300
C7 C8 1.364(5)
C7 H7 0.9300
C8 C9 1.410(5)
C9 C10 1.423(4)
C11 C12 1.371(6)
C11 C16 1.410(5)
C11A C12A 1.389(5)
C11A C16A 1.397(5)
C12 C13 1.377(6)
C12 H12 0.9300
C12A C13A 1.366(6)
C12A H12A 0.9300
C13 C14 1.397(7)
C13 H13 0.9300
C13A C14A 1.389(7)
C13A H13A 0.9300
C14 C15 1.377(7)
C14 H14 0.9300
C14A C15A 1.369(7)
C14A H14A 0.9300
C15 C16 1.393(6)
C15 H15 0.9300
C15A C16A 1.410(6)
C15A H15A 0.9300
C16 C16A 1.436(6)
C17 C18 1.365(5)
C17 C25 1.422(5)
C18 C19 1.394(5)
C18 H18 0.9300
C19 C20 1.362(6)
C19 H19 0.9300
C20 C26 1.402(6)
C20 H20 0.9300
C21 C22 1.349(6)
C21 C26 1.423(6)
C21 H21 0.9300
C22 C23 1.396(6)
C22 H22 0.9300
C23 C24 1.370(5)
C23 H23 0.9300
C24 C25 1.413(5)
C24 H24 0.9300
C25 C26 1.422(5)
C27 C32 1.377(5)
C27 C28 1.385(5)
C28 C29 1.376(6)
C28 H28 0.9300
C29 C30 1.369(6)
C29 H29 0.9300
C30 C31 1.341(6)
C30 H30 0.9300
C31 C32 1.380(5)
C31 H31 0.9300
C32 H32 0.9300
